data_4348635
loop_
_publ_author_name
'Li, Xin-Xiong'
'Ma, Xiang'
'Zheng, Wen-Xu'
'Qi, Yan-Jie'
'Zheng, Shou-Tian'
'Yang, Guo-Yu'

_publ_section_title
;
 Composite Hybrid Cluster Built from the Integration of Polyoxometalate
 and a Metal Halide Cluster: Synthetic Strategy, Structure, and
 Properties.
;
_journal_issue 17
_journal_name_full 'Inorganic chemistry'
_journal_page_first 8257
_journal_page_last 8259
_journal_paper_doi 10.1021/acs.inorgchem.6b01453
_journal_volume 55
_journal_year 2016
_chemical_formula_sum 'C73 H159 Br Cr Mo6 N5 O25'
_chemical_formula_weight 2214.60
_space_group_IT_number 14
_space_group_name_Hall '-P 2yn'
_space_group_name_H-M_alt 'P 1 21/n 1'
_symmetry_cell_setting monoclinic
_symmetry_space_group_name_H-M 'P 1 21/n 1'
_atom_sites_solution_hydrogens geom
_atom_sites_solution_primary direct
_atom_sites_solution_secondary difmap
_audit_creation_method SHELXL-97
_cell_angle_alpha 90.00
_cell_angle_beta 93.3390(10)
_cell_angle_gamma 90.00
_cell_formula_units_Z 4
_cell_length_a 16.2547(15)
_cell_length_b 26.168(2)
_cell_length_c 22.5135(19)
_cell_measurement_reflns_used 512
_cell_measurement_temperature 296(2)
_cell_measurement_theta_max 49.768
_cell_measurement_theta_min 6.373
_cell_volume 9559.9(14)
_computing_cell_refinement 'Bruker XSCANS'
_computing_data_collection 'Bruker XSCANS'
_computing_data_reduction 'Bruker XSCANS'
_computing_molecular_graphics 'Bruker SHELXTL'
_computing_publication_material 'Bruker SHELXTL'
_computing_structure_refinement 'SHELXL-97 (Sheldrick, 1997)'
_computing_structure_solution 'SHELXS-97 (Sheldrick, 1990)'
_diffrn_ambient_temperature 296(2)
_diffrn_measured_fraction_theta_full 0.975
_diffrn_measured_fraction_theta_max 0.975
_diffrn_measurement_device_type 'Bruker APEX II diffractometer'
_diffrn_measurement_method none
_diffrn_radiation_monochromator graphite
_diffrn_radiation_source 'fine-focus sealed tube'
_diffrn_radiation_type MoK\a
_diffrn_radiation_wavelength 0.71073
_diffrn_reflns_av_R_equivalents 0.0187
_diffrn_reflns_av_sigmaI/netI 0.0319
_diffrn_reflns_limit_h_max 19
_diffrn_reflns_limit_h_min -15
_diffrn_reflns_limit_k_max 29
_diffrn_reflns_limit_k_min -30
_diffrn_reflns_limit_l_max 26
_diffrn_reflns_limit_l_min -23
_diffrn_reflns_number 32299
_diffrn_reflns_theta_full 24.98
_diffrn_reflns_theta_max 24.98
_diffrn_reflns_theta_min 1.48
_diffrn_standards_decay_% none
_diffrn_standards_interval_count none
_diffrn_standards_interval_time none
_diffrn_standards_number none
_exptl_absorpt_coefficient_mu 1.357
_exptl_absorpt_correction_T_max 0.7923
_exptl_absorpt_correction_T_min 0.7278
_exptl_absorpt_correction_type empirical
_exptl_absorpt_process_details 'SADABS (Sheldrick, 1996)'
_exptl_crystal_colour purple
_exptl_crystal_density_diffrn 1.539
_exptl_crystal_density_method 'not measured'
_exptl_crystal_description block
_exptl_crystal_F_000 4572
_exptl_crystal_size_max 0.25
_exptl_crystal_size_mid 0.20
_exptl_crystal_size_min 0.18
_refine_diff_density_max 1.467
_refine_diff_density_min -0.875
_refine_diff_density_rms 0.178
_refine_ls_extinction_method none
_refine_ls_goodness_of_fit_ref 1.104
_refine_ls_hydrogen_treatment mixed
_refine_ls_matrix_type full
_refine_ls_number_parameters 995
_refine_ls_number_reflns 16368
_refine_ls_number_restraints 0
_refine_ls_restrained_S_all 1.104
_refine_ls_R_factor_all 0.0498
_refine_ls_R_factor_gt 0.0365
_refine_ls_shift/su_max 0.002
_refine_ls_shift/su_mean 0.000
_refine_ls_structure_factor_coef Fsqd
_refine_ls_weighting_details 'calc w=1/[\s^2^(Fo^2^)+(0.0874P)^2^+33.9927P] where P=(Fo^2^+2Fc^2^)/3'
_refine_ls_weighting_scheme calc
_refine_ls_wR_factor_gt 0.1133
_refine_ls_wR_factor_ref 0.1524
_reflns_number_gt 13671
_reflns_number_total 16368
_reflns_threshold_expression >2sigma(I)
_cod_data_source_file ic6b01453_si_003.cif
_cod_data_source_block 1
_cod_original_cell_volume 9559.8(15)
_cod_original_sg_symbol_H-M P21/n
_cod_database_code 4348635

loop_
_symmetry_equiv_pos_as_xyz
'x, y, z'
'-x+1/2, y+1/2, -z+1/2'
'-x, -y, -z'
'x-1/2, -y-1/2, z-1/2'

loop_
_atom_site_label
_atom_site_type_symbol
_atom_site_fract_x
_atom_site_fract_y
_atom_site_fract_z
_atom_site_U_iso_or_equiv
_atom_site_adp_type
_atom_site_occupancy
_atom_site_symmetry_multiplicity
_atom_site_calc_flag
_atom_site_refinement_flags
Cr1 Cr 0.88685(4) 0.74057(3) 0.22495(3) 0.00772(16) Uani 1 1 d .
Br1 Br 0.80353(3) 0.33013(2) 0.29684(2) 0.02249(14) Uani 1 1 d .
Mo1 Mo 0.79751(2) 0.647149(15) 0.141933(18) 0.01134(11) Uani 1 1 d .
Mo2 Mo 1.00919(3) 0.825643(16) 0.161653(18) 0.01382(12) Uani 1 1 d .
Mo3 Mo 0.98189(2) 0.831751(15) 0.308022(18) 0.01188(11) Uani 1 1 d .
Mo4 Mo 0.91566(3) 0.734603(17) 0.078907(18) 0.01597(12) Uani 1 1 d .
Mo5 Mo 0.76813(2) 0.653764(16) 0.288087(18) 0.01226(11) Uani 1 1 d .
Mo6 Mo 0.85797(3) 0.747361(16) 0.370443(18) 0.01295(11) Uani 1 1 d .
N1 N 1.2558(3) 0.58236(18) 0.2836(2) 0.0306(12) Uani 1 1 d .
N2 N 0.8885(3) 0.18366(19) 0.0448(2) 0.0265(11) Uani 1 1 d .
N3 N 0.7252(3) 0.48105(17) 0.2220(2) 0.0246(10) Uani 1 1 d .
N4 N 0.2411(3) 0.43458(16) 0.19348(19) 0.0177(9) Uani 1 1 d .
N5 N 0.9277(3) 0.25140(17) 0.4683(2) 0.0249(11) Uani 1 1 d .
O1 O 0.8113(2) 0.79496(15) 0.40814(16) 0.0238(8) Uani 1 1 d .
O2 O 0.8881(3) 0.77988(16) 0.02674(16) 0.0286(9) Uani 1 1 d .
O3 O 0.8100(2) 0.70466(13) 0.09011(14) 0.0157(7) Uani 1 1 d .
O4 O 0.9635(2) 0.68709(17) 0.04170(17) 0.0307(9) Uani 1 1 d .
O5 O 0.9849(2) 0.86932(14) 0.10691(16) 0.0239(8) Uani 1 1 d .
O6 O 0.8482(2) 0.60013(13) 0.10664(15) 0.0189(8) Uani 1 1 d .
O7 O 0.9655(2) 0.85913(13) 0.22868(15) 0.0156(7) Uani 1 1 d .
O8 O 0.89907(19) 0.69366(12) 0.29239(14) 0.0117(7) Uani 1 1 d .
O9 O 0.92269(19) 0.68762(12) 0.17031(14) 0.0115(7) Uani 1 1 d .
O10 O 0.76183(19) 0.71587(13) 0.33275(14) 0.0134(7) Uani 1 1 d .
O11 O 1.0867(2) 0.83603(13) 0.32056(16) 0.0182(8) Uani 1 1 d .
O12 O 0.6952(2) 0.63581(13) 0.12593(15) 0.0186(8) Uani 1 1 d .
O13 O 0.8858(2) 0.70157(15) 0.42244(15) 0.0226(8) Uani 1 1 d .
O14 O 0.9418(2) 0.88159(14) 0.34560(16) 0.0206(8) Uani 1 1 d .
O15 O 1.1129(2) 0.83211(14) 0.17738(17) 0.0225(8) Uani 1 1 d .
O16 O 0.8138(2) 0.62027(13) 0.22111(15) 0.0160(7) Uani 1 1 d .
O17 O 0.77485(19) 0.71148(12) 0.21083(14) 0.0118(7) Uani 1 1 d .
H17C H 0.7347 0.7318 0.2039 0.014 Uiso 1 1 d R
O18 O 0.8044(2) 0.61033(14) 0.34076(15) 0.0214(8) Uani 1 1 d .
O19 O 0.8568(2) 0.79290(12) 0.28292(14) 0.0130(7) Uani 1 1 d .
H19C H 0.8154 0.8119 0.2740 0.016 Uiso 1 1 d R
O20 O 0.6653(2) 0.64041(14) 0.27766(16) 0.0214(8) Uani 1 1 d .
O21 O 0.9665(2) 0.77505(13) 0.36080(14) 0.0145(7) Uani 1 1 d .
O22 O 1.0141(2) 0.76312(13) 0.11704(15) 0.0164(7) Uani 1 1 d .
O23 O 0.87983(19) 0.78711(12) 0.15610(14) 0.0125(7) Uani 1 1 d .
H23C H 0.8375 0.8060 0.1509 0.015 Uiso 1 1 d R
O24 O 0.99958(19) 0.76573(12) 0.23992(14) 0.0112(7) Uani 1 1 d .
C1 C 1.1186(3) 0.6051(2) 0.3089(3) 0.0247(12) Uani 1 1 d .
H1A H 1.0763 0.6003 0.3344 0.030 Uiso 1 1 calc R
C2 C 1.0334(3) 0.67301(18) 0.2502(2) 0.0149(10) Uani 1 1 d .
C3 C 1.2462(4) 0.6153(2) 0.2383(3) 0.0303(13) Uani 1 1 d .
H3A H 1.2897 0.6191 0.2137 0.036 Uiso 1 1 calc R
C4 C 0.9943(3) 0.65805(19) 0.1880(2) 0.0156(10) Uani 1 1 d .
H4A H 1.0351 0.6624 0.1586 0.019 Uiso 1 1 calc R
H4B H 0.9792 0.6222 0.1885 0.019 Uiso 1 1 calc R
C5 C 1.1767(3) 0.6439(2) 0.2257(3) 0.0245(12) Uani 1 1 d .
H5A H 1.1741 0.6659 0.1932 0.029 Uiso 1 1 calc R
C6 C 0.9725(3) 0.66402(19) 0.2986(2) 0.0146(10) Uani 1 1 d .
H6A H 0.9576 0.6281 0.2984 0.018 Uiso 1 1 calc R
H6B H 1.0001 0.6715 0.3370 0.018 Uiso 1 1 calc R
C7 C 1.1929(4) 0.5778(2) 0.3169(3) 0.0314(14) Uani 1 1 d .
H7A H 1.1977 0.5547 0.3483 0.038 Uiso 1 1 calc R
C8 C 1.1099(3) 0.63983(19) 0.2615(2) 0.0166(10) Uani 1 1 d .
C9 C 1.0636(3) 0.7287(2) 0.2522(2) 0.0174(11) Uani 1 1 d .
H9A H 1.0895 0.7355 0.2913 0.021 Uiso 1 1 calc R
H9B H 1.1053 0.7329 0.2234 0.021 Uiso 1 1 calc R
C10 C 0.7044(6) 0.0377(3) -0.0333(3) 0.058(2) Uani 1 1 d .
H10A H 0.6516 0.0228 -0.0272 0.086 Uiso 1 1 calc R
H10B H 0.7463 0.0119 -0.0293 0.086 Uiso 1 1 calc R
H10C H 0.7039 0.0523 -0.0725 0.086 Uiso 1 1 calc R
C11 C 1.0079(5) 0.3394(3) 0.1545(4) 0.062(2) Uani 1 1 d .
H11A H 0.9967 0.3608 0.1877 0.093 Uiso 1 1 calc R
H11B H 1.0043 0.3593 0.1186 0.093 Uiso 1 1 calc R
H11C H 1.0623 0.3253 0.1603 0.093 Uiso 1 1 calc R
C12 C 0.9941(4) 0.1204(3) 0.0924(3) 0.0424(16) Uani 1 1 d .
H12A H 0.9793 0.1368 0.1289 0.051 Uiso 1 1 calc R
H12B H 0.9631 0.0888 0.0883 0.051 Uiso 1 1 calc R
C13 C 0.9450(5) 0.2962(3) 0.1496(3) 0.0432(17) Uani 1 1 d .
H13A H 0.9481 0.2769 0.1864 0.052 Uiso 1 1 calc R
H13B H 0.8902 0.3108 0.1446 0.052 Uiso 1 1 calc R
C14 C 0.8006(4) 0.2786(3) -0.0740(3) 0.0382(16) Uani 1 1 d .
H14A H 0.8008 0.2559 -0.1081 0.046 Uiso 1 1 calc R
H14B H 0.8503 0.2991 -0.0734 0.046 Uiso 1 1 calc R
C15 C 0.7227(5) 0.0798(3) 0.0132(3) 0.0447(17) Uani 1 1 d .
H15A H 0.6792 0.1051 0.0099 0.054 Uiso 1 1 calc R
H15B H 0.7227 0.0649 0.0527 0.054 Uiso 1 1 calc R
C16 C 0.7242(4) 0.3141(3) -0.0805(3) 0.0495(19) Uani 1 1 d .
H16A H 0.7256 0.3332 -0.1168 0.074 Uiso 1 1 calc R
H16B H 0.7248 0.3372 -0.0474 0.074 Uiso 1 1 calc R
H16C H 0.6750 0.2938 -0.0813 0.074 Uiso 1 1 calc R
C17 C 0.9580(4) 0.2603(3) 0.0982(3) 0.0347(14) Uani 1 1 d .
H17A H 0.9544 0.2790 0.0610 0.042 Uiso 1 1 calc R
H17B H 1.0121 0.2447 0.1030 0.042 Uiso 1 1 calc R
C18 C 0.8047(4) 0.1058(3) 0.0061(3) 0.0353(14) Uani 1 1 d .
H18A H 0.8488 0.0809 0.0099 0.042 Uiso 1 1 calc R
H18B H 0.8053 0.1211 -0.0331 0.042 Uiso 1 1 calc R
C19 C 0.8184(4) 0.1466(2) 0.0529(2) 0.0255(12) Uani 1 1 d .
H19A H 0.8281 0.1299 0.0911 0.031 Uiso 1 1 calc R
H19B H 0.7679 0.1662 0.0546 0.031 Uiso 1 1 calc R
C20 C 0.9699(4) 0.1551(3) 0.0402(3) 0.0324(14) Uani 1 1 d .
H20A H 0.9664 0.1347 0.0042 0.039 Uiso 1 1 calc R
H20B H 1.0134 0.1800 0.0362 0.039 Uiso 1 1 calc R
C21 C 0.8003(4) 0.2472(3) -0.0175(3) 0.0307(14) Uani 1 1 d .
H21A H 0.7999 0.2697 0.0167 0.037 Uiso 1 1 calc R
H21B H 0.7512 0.2261 -0.0182 0.037 Uiso 1 1 calc R
C22 C 0.8921(4) 0.2196(2) 0.0978(2) 0.0268(12) Uani 1 1 d .
H22A H 0.8390 0.2363 0.0993 0.032 Uiso 1 1 calc R
H22B H 0.9006 0.1994 0.1337 0.032 Uiso 1 1 calc R
C23 C 0.8753(4) 0.2141(2) -0.0128(2) 0.0284(13) Uani 1 1 d .
H23A H 0.9232 0.2356 -0.0172 0.034 Uiso 1 1 calc R
H23B H 0.8723 0.1903 -0.0459 0.034 Uiso 1 1 calc R
C24 C 1.0135(5) 0.4673(4) 0.3219(4) 0.065(2) Uani 1 1 d .
H24A H 1.0585 0.4885 0.3365 0.098 Uiso 1 1 calc R
H24B H 1.0328 0.4432 0.2936 0.098 Uiso 1 1 calc R
H24C H 0.9916 0.4491 0.3545 0.098 Uiso 1 1 calc R
C25 C 0.8238(6) 0.4216(3) 0.0228(4) 0.065(2) Uani 1 1 d .
H25A H 0.8399 0.3908 0.0035 0.098 Uiso 1 1 calc R
H25B H 0.8703 0.4442 0.0276 0.098 Uiso 1 1 calc R
H25C H 0.7805 0.4380 -0.0010 0.098 Uiso 1 1 calc R
C26 C 0.9470(4) 0.5002(3) 0.2922(3) 0.0441(17) Uani 1 1 d .
H26A H 0.9699 0.5190 0.2599 0.053 Uiso 1 1 calc R
H26B H 0.9287 0.5249 0.3207 0.053 Uiso 1 1 calc R
C27 C 0.7931(5) 0.4087(3) 0.0836(4) 0.053(2) Uani 1 1 d .
H27A H 0.7470 0.3853 0.0783 0.064 Uiso 1 1 calc R
H27B H 0.8367 0.3912 0.1067 0.064 Uiso 1 1 calc R
C28 C 0.6725(4) 0.4954(2) 0.3256(3) 0.0378(15) Uani 1 1 d .
H28A H 0.6274 0.5180 0.3133 0.045 Uiso 1 1 calc R
H28B H 0.7213 0.5161 0.3340 0.045 Uiso 1 1 calc R
C29 C 0.6515(4) 0.4667(3) 0.3818(3) 0.0422(16) Uani 1 1 d .
H29A H 0.6305 0.4907 0.4099 0.051 Uiso 1 1 calc R
H29B H 0.6083 0.4421 0.3717 0.051 Uiso 1 1 calc R
C30 C 0.8732(4) 0.4696(3) 0.2677(3) 0.0397(16) Uani 1 1 d .
H30A H 0.8902 0.4458 0.2377 0.048 Uiso 1 1 calc R
H30B H 0.8503 0.4501 0.2995 0.048 Uiso 1 1 calc R
C31 C 0.4465(4) 0.5518(3) 0.1432(3) 0.0445(18) Uani 1 1 d .
H31A H 0.4219 0.5831 0.1287 0.067 Uiso 1 1 calc R
H31B H 0.4213 0.5415 0.1788 0.067 Uiso 1 1 calc R
H31C H 0.4383 0.5256 0.1135 0.067 Uiso 1 1 calc R
C32 C 0.6878(3) 0.4582(2) 0.2758(3) 0.0254(12) Uani 1 1 d .
H32A H 0.7241 0.4314 0.2916 0.030 Uiso 1 1 calc R
H32B H 0.6358 0.4424 0.2630 0.030 Uiso 1 1 calc R
C33 C 0.5379(4) 0.5598(3) 0.1566(3) 0.0356(15) Uani 1 1 d .
H33A H 0.5456 0.5865 0.1864 0.043 Uiso 1 1 calc R
H33B H 0.5624 0.5715 0.1208 0.043 Uiso 1 1 calc R
C34 C 0.7661(4) 0.4550(2) 0.1185(3) 0.0340(14) Uani 1 1 d .
H34A H 0.8125 0.4780 0.1257 0.041 Uiso 1 1 calc R
H34B H 0.7232 0.4732 0.0955 0.041 Uiso 1 1 calc R
C35 C 0.6726(3) 0.5244(2) 0.1963(3) 0.0247(12) Uani 1 1 d .
H35A H 0.6977 0.5372 0.1612 0.030 Uiso 1 1 calc R
H35B H 0.6736 0.5520 0.2252 0.030 Uiso 1 1 calc R
C36 C 0.7341(4) 0.4383(2) 0.1774(3) 0.0270(13) Uani 1 1 d .
H36A H 0.6808 0.4223 0.1697 0.032 Uiso 1 1 calc R
H36B H 0.7712 0.4128 0.1950 0.032 Uiso 1 1 calc R
C37 C 0.8087(3) 0.5058(2) 0.2406(3) 0.0265(12) Uani 1 1 d .
H37A H 0.8304 0.5217 0.2059 0.032 Uiso 1 1 calc R
H37B H 0.7994 0.5327 0.2692 0.032 Uiso 1 1 calc R
C38 C 0.5833(3) 0.5112(2) 0.1794(3) 0.0302(13) Uani 1 1 d .
H38A H 0.5571 0.4978 0.2138 0.036 Uiso 1 1 calc R
H38B H 0.5807 0.4853 0.1486 0.036 Uiso 1 1 calc R
C39 C 0.9111(4) 0.2388(2) 0.4028(2) 0.0267(13) Uani 1 1 d .
H39A H 0.8777 0.2080 0.3998 0.032 Uiso 1 1 calc R
H39B H 0.8787 0.2663 0.3844 0.032 Uiso 1 1 calc R
C40 C 0.0747(4) 0.5348(2) 0.1420(3) 0.0333(14) Uani 1 1 d .
H40A H 0.0657 0.5465 0.1820 0.040 Uiso 1 1 calc R
H40B H 0.0760 0.5647 0.1166 0.040 Uiso 1 1 calc R
C41 C 0.8453(3) 0.2467(2) 0.4957(2) 0.0268(13) Uani 1 1 d .
H41A H 0.8072 0.2699 0.4749 0.032 Uiso 1 1 calc R
H41B H 0.8249 0.2123 0.4884 0.032 Uiso 1 1 calc R
C42 C 0.1799(4) 0.3321(2) 0.3078(3) 0.0382(16) Uani 1 1 d .
H42A H 0.1312 0.3212 0.2843 0.046 Uiso 1 1 calc R
H42B H 0.2237 0.3080 0.3011 0.046 Uiso 1 1 calc R
C43 C 0.2233(4) 0.3959(2) 0.0897(3) 0.0344(14) Uani 1 1 d .
H43A H 0.1712 0.4138 0.0839 0.041 Uiso 1 1 calc R
H43B H 0.2124 0.3621 0.1051 0.041 Uiso 1 1 calc R
C44 C 0.2056(4) 0.3851(2) 0.2867(3) 0.0289(13) Uani 1 1 d .
H44A H 0.1604 0.4089 0.2902 0.035 Uiso 1 1 calc R
H44B H 0.2521 0.3973 0.3117 0.035 Uiso 1 1 calc R
C45 C 0.2795(3) 0.4248(2) 0.1340(2) 0.0242(12) Uani 1 1 d .
H45A H 0.2938 0.4573 0.1166 0.029 Uiso 1 1 calc R
H45B H 0.3300 0.4054 0.1412 0.029 Uiso 1 1 calc R
C46 C 0.1590(4) 0.5079(2) 0.1424(3) 0.0299(13) Uani 1 1 d .
H46A H 0.1693 0.4967 0.1024 0.036 Uiso 1 1 calc R
H46B H 0.2022 0.5316 0.1554 0.036 Uiso 1 1 calc R
C47 C 0.4278(4) 0.4748(2) 0.2992(3) 0.0295(13) Uani 1 1 d .
H47A H 0.4846 0.4635 0.3033 0.035 Uiso 1 1 calc R
H47B H 0.4281 0.5108 0.2889 0.035 Uiso 1 1 calc R
C48 C 0.2289(3) 0.3826(2) 0.2225(3) 0.0245(12) Uani 1 1 d .
H48A H 0.1861 0.3643 0.1994 0.029 Uiso 1 1 calc R
H48B H 0.2795 0.3632 0.2207 0.029 Uiso 1 1 calc R
C49 C 0.3840(3) 0.4455(2) 0.2482(2) 0.0220(11) Uani 1 1 d .
H49A H 0.4167 0.4470 0.2136 0.026 Uiso 1 1 calc R
H49B H 0.3789 0.4099 0.2595 0.026 Uiso 1 1 calc R
C50 C 0.1603(3) 0.4622(2) 0.1837(2) 0.0233(12) Uani 1 1 d .
H50A H 0.1432 0.4736 0.2221 0.028 Uiso 1 1 calc R
H50B H 0.1194 0.4379 0.1682 0.028 Uiso 1 1 calc R
C51 C 0.2992(3) 0.46731(19) 0.2326(2) 0.0187(11) Uani 1 1 d .
H51A H 0.3060 0.4998 0.2128 0.022 Uiso 1 1 calc R
H51B H 0.2730 0.4742 0.2694 0.022 Uiso 1 1 calc R
C52 C 0.9865(4) 0.2307(4) 0.3672(3) 0.050(2) Uani 1 1 d .
H52A H 1.0179 0.2621 0.3666 0.060 Uiso 1 1 calc R
H52B H 1.0213 0.2047 0.3864 0.060 Uiso 1 1 calc R
C53 C 0.9694(4) 0.1581(2) 0.4957(4) 0.0439(18) Uani 1 1 d .
H53A H 0.9292 0.1505 0.5247 0.053 Uiso 1 1 calc R
H53B H 0.9451 0.1495 0.4566 0.053 Uiso 1 1 calc R
C54 C 1.0270(5) 0.0698(3) 0.5180(3) 0.0484(19) Uani 1 1 d .
H54A H 1.0778 0.0517 0.5262 0.073 Uiso 1 1 calc R
H54B H 0.9992 0.0561 0.4827 0.073 Uiso 1 1 calc R
H54C H 0.9925 0.0660 0.5509 0.073 Uiso 1 1 calc R
C55 C 0.7424(4) 0.2612(3) 0.6450(3) 0.0444(17) Uani 1 1 d .
H55A H 0.6852 0.2598 0.6531 0.067 Uiso 1 1 calc R
H55B H 0.7650 0.2935 0.6580 0.067 Uiso 1 1 calc R
H55C H 0.7715 0.2341 0.6659 0.067 Uiso 1 1 calc R
C56 C 0.9630(4) 0.2146(3) 0.3049(3) 0.0364(15) Uani 1 1 d .
H56A H 0.9339 0.2424 0.2844 0.044 Uiso 1 1 calc R
H56B H 0.9256 0.1857 0.3058 0.044 Uiso 1 1 calc R
C57 C 1.0451(4) 0.1261(2) 0.5086(3) 0.0328(14) Uani 1 1 d .
H57A H 1.0747 0.1393 0.5440 0.039 Uiso 1 1 calc R
H57B H 1.0808 0.1295 0.4758 0.039 Uiso 1 1 calc R
C58 C 0.9538(5) 0.3991(3) 0.4696(3) 0.0400(16) Uani 1 1 d .
H58A H 1.0056 0.3977 0.4503 0.048 Uiso 1 1 calc R
H58B H 0.9213 0.4265 0.4512 0.048 Uiso 1 1 calc R
C59 C 0.9641(3) 0.3045(2) 0.4765(2) 0.0248(12) Uani 1 1 d .
H59A H 0.9818 0.3088 0.5182 0.030 Uiso 1 1 calc R
H59B H 1.0129 0.3067 0.4538 0.030 Uiso 1 1 calc R
C60 C 0.7514(4) 0.2552(3) 0.5789(3) 0.0336(14) Uani 1 1 d .
H60A H 0.7207 0.2822 0.5580 0.040 Uiso 1 1 calc R
H60B H 0.7274 0.2229 0.5660 0.040 Uiso 1 1 calc R
C61 C 0.9078(4) 0.3485(2) 0.4584(3) 0.0345(15) Uani 1 1 d .
H61A H 0.8591 0.3476 0.4813 0.041 Uiso 1 1 calc R
H61B H 0.8905 0.3456 0.4166 0.041 Uiso 1 1 calc R
C62 C 0.8429(4) 0.2572(2) 0.5614(3) 0.0302(13) Uani 1 1 d .
H62A H 0.8662 0.2906 0.5706 0.036 Uiso 1 1 calc R
H62B H 0.8751 0.2317 0.5838 0.036 Uiso 1 1 calc R
C63 C 0.9901(3) 0.2146(2) 0.4979(2) 0.0237(12) Uani 1 1 d .
H63A H 1.0421 0.2194 0.4797 0.028 Uiso 1 1 calc R
H63B H 0.9985 0.2244 0.5394 0.028 Uiso 1 1 calc R
C64 C 0.7256(6) 0.4387(3) 0.4111(3) 0.057(2) Uani 1 1 d .
H64A H 0.7090 0.4207 0.4456 0.086 Uiso 1 1 calc R
H64B H 0.7677 0.4630 0.4228 0.086 Uiso 1 1 calc R
H64C H 0.7467 0.4148 0.3834 0.086 Uiso 1 1 calc R
C65 C 1.1271(9) 0.0985(6) 0.0537(6) 0.120(5) Uiso 1 1 d .
H65A H 1.1834 0.0953 0.0686 0.180 Uiso 1 1 calc R
H65B H 1.1226 0.1257 0.0250 0.180 Uiso 1 1 calc R
H65C H 1.1093 0.0670 0.0351 0.180 Uiso 1 1 calc R
C66 C 1.0815(7) 0.1086(6) 0.0969(7) 0.140(7) Uani 1 1 d .
H66A H 1.1077 0.1371 0.1178 0.168 Uiso 1 1 calc R
H66B H 1.0873 0.0795 0.1236 0.168 Uiso 1 1 calc R
C67 C 0.1619(5) 0.3313(3) 0.3726(3) 0.058(2) Uani 1 1 d .
H67A H 0.1464 0.2973 0.3837 0.087 Uiso 1 1 calc R
H67B H 0.1176 0.3544 0.3793 0.087 Uiso 1 1 calc R
H67C H 0.2102 0.3415 0.3962 0.087 Uiso 1 1 calc R
C68 C 0.2642(5) 0.3913(3) 0.0299(3) 0.0428(17) Uani 1 1 d .
H68A H 0.3162 0.3735 0.0367 0.051 Uiso 1 1 calc R
H68B H 0.2292 0.3704 0.0034 0.051 Uiso 1 1 calc R
C69 C 0.2800(5) 0.4410(3) -0.0006(3) 0.055(2) Uani 1 1 d .
H69A H 0.3061 0.4344 -0.0370 0.083 Uiso 1 1 calc R
H69B H 0.3153 0.4619 0.0249 0.083 Uiso 1 1 calc R
H69C H 0.2286 0.4583 -0.0092 0.083 Uiso 1 1 calc R
C70 C 0.0038(4) 0.5016(3) 0.1209(4) 0.0476(18) Uani 1 1 d .
H70A H -0.0467 0.5206 0.1221 0.071 Uiso 1 1 calc R
H70B H 0.0014 0.4722 0.1463 0.071 Uiso 1 1 calc R
H70C H 0.0112 0.4907 0.0809 0.071 Uiso 1 1 calc R
C71 C 0.3902(4) 0.4690(3) 0.3588(3) 0.0379(15) Uani 1 1 d .
H71A H 0.4215 0.4885 0.3882 0.057 Uiso 1 1 calc R
H71B H 0.3908 0.4336 0.3701 0.057 Uiso 1 1 calc R
H71C H 0.3343 0.4811 0.3558 0.057 Uiso 1 1 calc R
C72 C 1.0366(5) 0.1997(3) 0.2699(3) 0.053(2) Uani 1 1 d .
H72A H 1.0179 0.1900 0.2302 0.079 Uiso 1 1 calc R
H72B H 1.0647 0.1714 0.2891 0.079 Uiso 1 1 calc R
H72C H 1.0735 0.2282 0.2683 0.079 Uiso 1 1 calc R
C73 C 0.9716(6) 0.4116(3) 0.5344(3) 0.053(2) Uani 1 1 d .
H73A H 1.0013 0.4433 0.5379 0.079 Uiso 1 1 calc R
H73B H 1.0041 0.3848 0.5531 0.079 Uiso 1 1 calc R
H73C H 0.9206 0.4147 0.5536 0.079 Uiso 1 1 calc R
O1W O 0.5503(4) 0.0854(2) 0.4988(2) 0.0618(15) Uani 1 1 d .
H1WA H 0.5833 0.0742 0.5264 0.074 Uiso 1 1 d R
H1WB H 0.5055 0.0697 0.4900 0.074 Uiso 1 1 d R

loop_
_atom_site_aniso_label
_atom_site_aniso_U_11
_atom_site_aniso_U_22
_atom_site_aniso_U_33
_atom_site_aniso_U_23
_atom_site_aniso_U_13
_atom_site_aniso_U_12
Cr1 0.0075(4) 0.0080(4) 0.0076(4) -0.0008(3) -0.0004(3) 0.0000(3)
Br1 0.0220(3) 0.0179(3) 0.0264(3) 0.0030(2) -0.0084(2) -0.0041(2)
Mo1 0.0131(2) 0.0111(2) 0.0097(2) -0.00151(15) -0.00087(15) -0.00129(15)
Mo2 0.0150(2) 0.0136(2) 0.0128(2) 0.00038(16) 0.00068(16) -0.00340(16)
Mo3 0.0131(2) 0.0102(2) 0.0121(2) -0.00163(16) -0.00169(16) -0.00067(15)
Mo4 0.0190(2) 0.0203(2) 0.0086(2) -0.00053(17) 0.00087(17) -0.00658(17)
Mo5 0.0139(2) 0.0125(2) 0.0105(2) -0.00015(16) 0.00106(16) -0.00249(16)
Mo6 0.0147(2) 0.0152(2) 0.0090(2) -0.00154(16) 0.00028(16) -0.00206(16)
N1 0.026(3) 0.022(3) 0.043(3) -0.009(2) -0.007(2) 0.013(2)
N2 0.026(2) 0.035(3) 0.019(2) 0.001(2) 0.0090(19) 0.000(2)
N3 0.020(2) 0.016(2) 0.037(3) -0.002(2) -0.008(2) -0.0058(18)
N4 0.021(2) 0.012(2) 0.020(2) -0.0013(18) -0.0002(17) 0.0025(17)
N5 0.032(3) 0.022(2) 0.019(2) 0.0064(19) -0.015(2) -0.008(2)
O1 0.0229(19) 0.029(2) 0.0200(19) -0.0071(16) 0.0053(15) -0.0012(16)
O2 0.036(2) 0.033(2) 0.0161(19) 0.0091(17) -0.0049(16) -0.0126(18)
O3 0.0152(17) 0.0186(18) 0.0130(17) 0.0031(14) -0.0021(13) -0.0028(14)
O4 0.028(2) 0.041(2) 0.024(2) -0.0121(19) 0.0091(17) -0.0118(18)
O5 0.030(2) 0.021(2) 0.0205(19) 0.0025(16) -0.0001(16) -0.0030(16)
O6 0.0226(19) 0.0187(19) 0.0151(17) -0.0020(15) -0.0003(14) 0.0032(15)
O7 0.0139(17) 0.0158(18) 0.0172(18) 0.0008(14) 0.0002(13) -0.0008(13)
O8 0.0110(16) 0.0123(17) 0.0117(16) -0.0008(13) 0.0003(13) 0.0017(13)
O9 0.0115(16) 0.0115(16) 0.0113(16) 0.0008(13) -0.0005(12) -0.0004(13)
O10 0.0133(16) 0.0149(17) 0.0123(16) -0.0001(13) 0.0033(13) 0.0003(13)
O11 0.0136(17) 0.0182(18) 0.0220(19) -0.0015(15) -0.0043(14) -0.0023(14)
O12 0.0197(18) 0.0165(18) 0.0190(18) -0.0024(15) -0.0032(14) -0.0006(14)
O13 0.027(2) 0.027(2) 0.0126(17) 0.0053(15) -0.0041(15) -0.0071(16)
O14 0.027(2) 0.0164(19) 0.0178(18) -0.0009(15) -0.0025(15) 0.0028(15)
O15 0.0210(19) 0.022(2) 0.025(2) -0.0045(16) 0.0034(16) -0.0053(15)
O16 0.0181(17) 0.0165(18) 0.0135(17) -0.0010(14) 0.0022(13) -0.0006(14)
O17 0.0136(16) 0.0105(16) 0.0108(16) 0.0040(13) -0.0025(13) 0.0015(13)
O18 0.029(2) 0.0197(19) 0.0151(18) 0.0007(15) 0.0005(15) 0.0005(16)
O19 0.0147(16) 0.0106(17) 0.0134(16) 0.0036(13) -0.0015(13) 0.0020(13)
O20 0.0166(18) 0.026(2) 0.0221(19) -0.0039(16) 0.0041(15) -0.0070(15)
O21 0.0184(17) 0.0127(17) 0.0120(17) 0.0010(13) -0.0017(13) -0.0015(13)
O22 0.0196(18) 0.0164(18) 0.0135(17) 0.0010(14) 0.0046(14) -0.0027(14)
O23 0.0136(16) 0.0120(17) 0.0119(16) 0.0023(13) -0.0006(13) 0.0021(13)
O24 0.0108(16) 0.0094(16) 0.0132(16) 0.0028(13) -0.0023(13) 0.0026(12)
C1 0.025(3) 0.021(3) 0.028(3) 0.002(2) -0.002(2) 0.009(2)
C2 0.014(2) 0.013(2) 0.018(3) -0.001(2) -0.0016(19) 0.0041(19)
C3 0.020(3) 0.032(3) 0.039(3) -0.009(3) 0.001(2) 0.006(2)
C4 0.012(2) 0.016(3) 0.018(3) -0.003(2) -0.0003(19) 0.0039(19)
C5 0.024(3) 0.022(3) 0.027(3) -0.001(2) 0.000(2) 0.002(2)
C6 0.013(2) 0.014(2) 0.017(2) 0.002(2) -0.0031(19) 0.0036(19)
C7 0.032(3) 0.024(3) 0.036(3) 0.002(3) -0.012(3) 0.011(2)
C8 0.021(3) 0.013(2) 0.015(2) -0.006(2) -0.007(2) 0.002(2)
C9 0.009(2) 0.021(3) 0.021(3) -0.006(2) -0.0015(19) 0.0019(19)
C10 0.078(6) 0.055(5) 0.040(4) 0.000(4) 0.002(4) -0.028(4)
C11 0.052(5) 0.053(5) 0.080(6) -0.016(4) -0.009(4) -0.013(4)
C12 0.050(4) 0.047(4) 0.030(3) 0.006(3) 0.009(3) 0.009(3)
C13 0.056(4) 0.037(4) 0.035(4) 0.004(3) -0.004(3) -0.007(3)
C14 0.023(3) 0.061(5) 0.031(3) 0.011(3) 0.008(3) 0.005(3)
C15 0.051(4) 0.049(4) 0.034(4) -0.003(3) 0.006(3) -0.018(3)
C16 0.035(4) 0.064(5) 0.050(4) 0.012(4) 0.006(3) 0.016(4)
C17 0.027(3) 0.043(4) 0.035(3) -0.003(3) 0.009(3) -0.011(3)
C18 0.043(4) 0.039(4) 0.024(3) -0.004(3) 0.007(3) -0.004(3)
C19 0.028(3) 0.027(3) 0.022(3) 0.003(2) 0.011(2) -0.006(2)
C20 0.026(3) 0.040(4) 0.032(3) 0.005(3) 0.015(3) 0.006(3)
C21 0.022(3) 0.044(4) 0.026(3) 0.000(3) 0.008(2) -0.002(3)
C22 0.033(3) 0.032(3) 0.017(3) -0.001(2) 0.010(2) -0.005(3)
C23 0.030(3) 0.037(3) 0.020(3) 0.005(2) 0.012(2) -0.001(3)
C24 0.048(5) 0.076(6) 0.071(6) 0.029(5) -0.005(4) 0.000(4)
C25 0.061(5) 0.061(5) 0.075(6) -0.028(5) 0.013(4) -0.008(4)
C26 0.027(3) 0.051(4) 0.054(4) 0.015(4) -0.010(3) -0.011(3)
C27 0.069(5) 0.037(4) 0.053(5) -0.019(4) 0.010(4) 0.000(4)
C28 0.040(4) 0.025(3) 0.048(4) -0.005(3) -0.002(3) -0.001(3)
C29 0.038(4) 0.042(4) 0.047(4) 0.003(3) 0.006(3) 0.000(3)
C30 0.021(3) 0.033(4) 0.065(5) 0.012(3) -0.001(3) -0.007(3)
C31 0.023(3) 0.049(4) 0.061(5) 0.027(4) 0.000(3) -0.002(3)
C32 0.022(3) 0.022(3) 0.032(3) -0.001(2) -0.004(2) -0.007(2)
C33 0.026(3) 0.035(4) 0.045(4) 0.002(3) -0.006(3) 0.000(3)
C34 0.044(4) 0.017(3) 0.042(4) -0.001(3) 0.002(3) -0.007(3)
C35 0.020(3) 0.021(3) 0.033(3) 0.003(2) -0.003(2) -0.004(2)
C36 0.036(3) 0.008(3) 0.036(3) 0.001(2) -0.006(3) -0.007(2)
C37 0.023(3) 0.019(3) 0.037(3) -0.001(2) -0.003(2) -0.012(2)
C38 0.023(3) 0.026(3) 0.041(3) -0.003(3) -0.005(3) -0.004(2)
C39 0.036(3) 0.027(3) 0.016(3) 0.000(2) -0.011(2) 0.001(2)
C40 0.045(4) 0.025(3) 0.029(3) -0.005(3) -0.002(3) 0.011(3)
C41 0.027(3) 0.030(3) 0.022(3) 0.001(2) -0.010(2) -0.002(2)
C42 0.035(4) 0.034(4) 0.044(4) 0.022(3) -0.009(3) -0.014(3)
C43 0.047(4) 0.031(3) 0.024(3) 0.000(3) -0.004(3) 0.002(3)
C44 0.032(3) 0.020(3) 0.035(3) 0.005(2) 0.006(3) -0.001(2)
C45 0.025(3) 0.026(3) 0.023(3) -0.004(2) 0.002(2) 0.008(2)
C46 0.031(3) 0.028(3) 0.030(3) 0.002(3) -0.004(2) 0.004(2)
C47 0.025(3) 0.032(3) 0.030(3) 0.000(3) -0.009(2) 0.000(2)
C48 0.021(3) 0.020(3) 0.032(3) 0.006(2) -0.004(2) 0.000(2)
C49 0.023(3) 0.024(3) 0.019(3) 0.000(2) -0.001(2) 0.001(2)
C50 0.020(3) 0.024(3) 0.026(3) 0.000(2) -0.002(2) 0.003(2)
C51 0.024(3) 0.013(3) 0.019(3) -0.004(2) -0.001(2) 0.000(2)
C52 0.033(4) 0.091(6) 0.027(3) -0.014(4) -0.002(3) -0.012(4)
C53 0.035(4) 0.030(4) 0.063(5) 0.013(3) -0.022(3) -0.007(3)
C54 0.063(5) 0.039(4) 0.041(4) -0.002(3) -0.018(3) -0.002(3)
C55 0.025(3) 0.063(5) 0.044(4) -0.010(4) 0.000(3) -0.005(3)
C56 0.041(4) 0.041(4) 0.027(3) 0.007(3) -0.005(3) 0.007(3)
C57 0.038(3) 0.029(3) 0.029(3) -0.005(3) -0.012(3) -0.002(3)
C58 0.056(4) 0.032(4) 0.032(3) -0.001(3) -0.001(3) 0.000(3)
C59 0.030(3) 0.022(3) 0.021(3) 0.002(2) -0.011(2) -0.007(2)
C60 0.025(3) 0.038(4) 0.037(4) -0.001(3) -0.005(3) 0.000(3)
C61 0.042(4) 0.027(3) 0.032(3) 0.002(3) -0.013(3) 0.003(3)
C62 0.031(3) 0.032(3) 0.027(3) 0.008(3) -0.006(2) -0.002(3)
C63 0.024(3) 0.026(3) 0.021(3) 0.004(2) -0.010(2) -0.002(2)
C64 0.087(6) 0.053(5) 0.032(4) 0.009(3) 0.000(4) 0.022(4)
C66 0.065(7) 0.185(14) 0.176(14) 0.133(12) 0.059(8) 0.068(8)
C67 0.063(5) 0.067(5) 0.044(4) 0.026(4) 0.002(4) -0.024(4)
C68 0.055(4) 0.044(4) 0.029(3) -0.018(3) -0.001(3) 0.007(3)
C69 0.062(5) 0.082(6) 0.022(3) -0.009(4) 0.002(3) -0.017(4)
C70 0.025(3) 0.053(5) 0.064(5) -0.007(4) -0.006(3) 0.013(3)
C71 0.045(4) 0.041(4) 0.027(3) -0.006(3) -0.004(3) 0.017(3)
C72 0.051(5) 0.068(5) 0.038(4) -0.006(4) -0.002(3) 0.011(4)
C73 0.089(6) 0.028(4) 0.039(4) -0.006(3) -0.016(4) -0.001(4)
O1W 0.069(4) 0.061(4) 0.055(3) 0.016(3) 0.002(3) -0.017(3)

loop_
_atom_type_symbol
_atom_type_description
_atom_type_scat_dispersion_real
_atom_type_scat_dispersion_imag
_atom_type_scat_source
C C 0.0033 0.0016 'International Tables Vol C Tables 4.2.6.8 and 6.1.1.4'
H H 0.0000 0.0000 'International Tables Vol C Tables 4.2.6.8 and 6.1.1.4'
N N 0.0061 0.0033 'International Tables Vol C Tables 4.2.6.8 and 6.1.1.4'
O O 0.0106 0.0060 'International Tables Vol C Tables 4.2.6.8 and 6.1.1.4'
Cr Cr 0.3209 0.6236 'International Tables Vol C Tables 4.2.6.8 and 6.1.1.4'
Mo Mo -1.6832 0.6857 'International Tables Vol C Tables 4.2.6.8 and 6.1.1.4'
Br Br -0.2901 2.4595 'International Tables Vol C Tables 4.2.6.8 and 6.1.1.4'

loop_
_geom_angle_atom_site_label_1
_geom_angle_atom_site_label_2
_geom_angle_atom_site_label_3
_geom_angle
O8 Cr1 O24 91.47(13)
O8 Cr1 O9 91.32(14)
O24 Cr1 O9 92.08(13)
O8 Cr1 O23 177.34(13)
O24 Cr1 O23 86.46(13)
O9 Cr1 O23 87.08(13)
O8 Cr1 O19 86.56(13)
O24 Cr1 O19 85.32(14)
O9 Cr1 O19 176.59(13)
O23 Cr1 O19 94.94(14)
O8 Cr1 O17 86.22(13)
O24 Cr1 O17 177.02(13)
O9 Cr1 O17 86.09(13)
O23 Cr1 O17 95.78(13)
O19 Cr1 O17 96.42(14)
O6 Mo1 O12 105.52(17)
O6 Mo1 O16 97.13(15)
O12 Mo1 O16 102.27(16)
O6 Mo1 O3 102.21(16)
O12 Mo1 O3 98.27(15)
O16 Mo1 O3 146.77(14)
O6 Mo1 O17 158.61(14)
O12 Mo1 O17 94.36(14)
O16 Mo1 O17 70.47(13)
O3 Mo1 O17 82.24(13)
O6 Mo1 O9 91.03(14)
O12 Mo1 O9 162.47(14)
O16 Mo1 O9 80.91(13)
O3 Mo1 O9 72.05(12)
O17 Mo1 O9 70.22(11)
O15 Mo2 O5 105.45(18)
O15 Mo2 O7 101.40(16)
O5 Mo2 O7 100.45(17)
O15 Mo2 O22 97.01(16)
O5 Mo2 O22 101.94(16)
O7 Mo2 O22 145.91(14)
O15 Mo2 O23 158.40(15)
O5 Mo2 O23 94.63(15)
O7 Mo2 O23 82.26(13)
O22 Mo2 O23 70.63(13)
O15 Mo2 O24 91.05(15)
O5 Mo2 O24 162.80(15)
O7 Mo2 O24 70.95(13)
O22 Mo2 O24 80.33(13)
O23 Mo2 O24 69.83(11)
O14 Mo3 O11 105.87(17)
O14 Mo3 O21 102.47(16)
O11 Mo3 O21 96.46(15)
O14 Mo3 O7 98.00(16)
O11 Mo3 O7 102.16(16)
O21 Mo3 O7 147.29(14)
O14 Mo3 O19 95.80(15)
O11 Mo3 O19 156.89(14)
O21 Mo3 O19 70.62(12)
O7 Mo3 O19 82.24(13)
O14 Mo3 O24 162.88(14)
O11 Mo3 O24 89.84(14)
O21 Mo3 O24 81.99(13)
O7 Mo3 O24 71.51(13)
O19 Mo3 O24 69.83(11)
O2 Mo4 O4 106.0(2)
O2 Mo4 O3 99.96(17)
O4 Mo4 O3 101.77(17)
O2 Mo4 O22 102.45(16)
O4 Mo4 O22 96.32(17)
O3 Mo4 O22 145.94(14)
O2 Mo4 O23 92.13(17)
O4 Mo4 O23 159.97(16)
O3 Mo4 O23 82.96(13)
O22 Mo4 O23 70.95(13)
O2 Mo4 O9 160.73(16)
O4 Mo4 O9 92.71(16)
O3 Mo4 O9 71.06(12)
O22 Mo4 O9 79.54(13)
O23 Mo4 O9 70.20(11)
O20 Mo5 O18 104.62(18)
O20 Mo5 O10 99.41(16)
O18 Mo5 O10 103.00(15)
O20 Mo5 O16 102.58(16)
O18 Mo5 O16 96.10(16)
O10 Mo5 O16 146.06(14)
O20 Mo5 O17 96.83(15)
O18 Mo5 O17 157.01(15)
O10 Mo5 O17 81.20(13)
O16 Mo5 O17 70.83(13)
O20 Mo5 O8 164.73(15)
O18 Mo5 O8 89.54(15)
O10 Mo5 O8 71.34(12)
O16 Mo5 O8 81.15(13)
O17 Mo5 O8 70.17(11)
O1 Mo6 O13 106.08(18)
O1 Mo6 O10 99.14(16)
O13 Mo6 O10 100.21(16)
O1 Mo6 O21 102.55(16)
O13 Mo6 O21 97.60(16)
O10 Mo6 O21 146.79(14)
O1 Mo6 O19 93.77(15)
O13 Mo6 O19 158.99(15)
O10 Mo6 O19 82.97(13)
O21 Mo6 O19 70.84(12)
O1 Mo6 O8 161.82(15)
O13 Mo6 O8 90.99(15)
O10 Mo6 O8 71.09(12)
O21 Mo6 O8 80.83(13)
O19 Mo6 O8 70.23(11)
C7 N1 C3 115.9(5)
C19 N2 C22 107.2(4)
C19 N2 C23 111.6(4)
C22 N2 C23 109.9(5)
C19 N2 C20 110.8(5)
C22 N2 C20 111.2(5)
C23 N2 C20 106.1(4)
C32 N3 C36 107.4(4)
C32 N3 C35 111.0(4)
C36 N3 C35 111.9(4)
C32 N3 C37 109.7(4)
C36 N3 C37 112.0(4)
C35 N3 C37 104.9(4)
C50 N4 C51 108.8(4)
C50 N4 C48 110.9(4)
C51 N4 C48 110.3(4)
C50 N4 C45 110.4(4)
C51 N4 C45 109.3(4)
C48 N4 C45 107.1(4)
C41 N5 C59 111.9(5)
C41 N5 C39 105.5(4)
C59 N5 C39 111.3(4)
C41 N5 C63 110.6(4)
C59 N5 C63 106.3(4)
C39 N5 C63 111.3(4)
Mo4 O3 Mo1 121.78(17)
Mo2 O7 Mo3 121.45(17)
C6 O8 Cr1 117.7(3)
C6 O8 Mo5 120.7(3)
Cr1 O8 Mo5 101.24(13)
C6 O8 Mo6 121.3(3)
Cr1 O8 Mo6 100.54(13)
Mo5 O8 Mo6 90.01(11)
C4 O9 Cr1 118.2(3)
C4 O9 Mo1 120.5(3)
Cr1 O9 Mo1 101.81(13)
C4 O9 Mo4 120.9(3)
Cr1 O9 Mo4 100.08(13)
Mo1 O9 Mo4 90.03(11)
Mo5 O10 Mo6 121.92(17)
Mo1 O16 Mo5 121.34(18)
Cr1 O17 Mo5 102.34(13)
Cr1 O17 Mo1 101.81(13)
Mo5 O17 Mo1 92.58(11)
Cr1 O19 Mo6 102.52(14)
Cr1 O19 Mo3 102.60(14)
Mo6 O19 Mo3 93.14(11)
Mo3 O21 Mo6 120.73(17)
Mo4 O22 Mo2 120.32(18)
Cr1 O23 Mo4 102.60(14)
Cr1 O23 Mo2 102.40(13)
Mo4 O23 Mo2 91.80(11)
C9 O24 Cr1 117.8(3)
C9 O24 Mo3 119.2(3)
Cr1 O24 Mo3 102.23(13)
C9 O24 Mo2 120.7(3)
Cr1 O24 Mo2 101.30(13)
Mo3 O24 Mo2 90.84(11)
C8 C1 C7 118.4(5)
C8 C2 C6 110.3(4)
C8 C2 C9 106.2(4)
C6 C2 C9 110.1(4)
C8 C2 C4 107.1(4)
C6 C2 C4 110.8(4)
C9 C2 C4 112.2(4)
N1 C3 C5 124.6(6)
O9 C4 C2 113.4(4)
C3 C5 C8 119.9(5)
O8 C6 C2 114.8(4)
N1 C7 C1 125.0(6)
C5 C8 C1 116.3(5)
C5 C8 C2 120.9(5)
C1 C8 C2 122.8(5)
O24 C9 C2 114.0(4)
C66 C12 C20 112.9(6)
C17 C13 C11 113.2(6)
C21 C14 C16 111.2(5)
C18 C15 C10 112.8(6)
C22 C17 C13 108.2(5)
C19 C18 C15 109.8(5)
C18 C19 N2 116.7(5)
C12 C20 N2 115.2(5)
C23 C21 C14 109.4(5)
C17 C22 N2 116.0(5)
C21 C23 N2 115.9(4)
C24 C26 C30 112.9(6)
C34 C27 C25 114.0(7)
C32 C28 C29 110.6(5)
C64 C29 C28 112.7(6)
C37 C30 C26 109.2(5)
N3 C32 C28 115.5(5)
C31 C33 C38 113.4(5)
C36 C34 C27 110.3(5)
N3 C35 C38 115.8(4)
N3 C36 C34 114.7(4)
C30 C37 N3 115.1(4)
C35 C38 C33 109.1(5)
C52 C39 N5 116.0(5)
C70 C40 C46 113.8(5)
C62 C41 N5 117.4(4)
C67 C42 C44 112.7(6)
C45 C43 C68 109.9(5)
C48 C44 C42 110.1(5)
C43 C45 N4 113.5(5)
C50 C46 C40 110.2(5)
C71 C47 C49 115.0(5)
C44 C48 N4 114.6(5)
C51 C49 C47 111.3(4)
N4 C50 C46 116.8(5)
C49 C51 N4 116.7(4)
C56 C52 C39 111.4(5)
C57 C53 C63 111.0(5)
C52 C56 C72 113.2(6)
C53 C57 C54 113.8(6)
C73 C58 C61 114.3(6)
C61 C59 N5 116.0(5)
C55 C60 C62 113.1(5)
C59 C61 C58 109.3(5)
C41 C62 C60 108.7(5)
C53 C63 N5 117.5(4)
C65 C66 C12 126.7(14)
C69 C68 C43 115.3(6)

loop_
_geom_bond_atom_site_label_1
_geom_bond_atom_site_label_2
_geom_bond_distance
Cr1 O8 1.954(3)
Cr1 O24 1.958(3)
Cr1 O9 1.964(3)
Cr1 O23 1.969(3)
Cr1 O19 1.973(3)
Cr1 O17 1.982(3)
Mo1 O6 1.703(3)
Mo1 O12 1.707(3)
Mo1 O16 1.920(3)
Mo1 O3 1.922(3)
Mo1 O17 2.333(3)
Mo1 O9 2.349(3)
Mo2 O15 1.710(4)
Mo2 O5 1.710(4)
Mo2 O7 1.917(3)
Mo2 O22 1.924(3)
Mo2 O23 2.329(3)
Mo2 O24 2.371(3)
Mo3 O14 1.705(4)
Mo3 O11 1.714(3)
Mo3 O21 1.926(3)
Mo3 O7 1.929(3)
Mo3 O19 2.314(3)
Mo3 O24 2.339(3)
Mo4 O2 1.709(4)
Mo4 O4 1.711(4)
Mo4 O3 1.918(3)
Mo4 O22 1.922(3)
Mo4 O23 2.316(3)
Mo4 O9 2.394(3)
Mo5 O20 1.711(3)
Mo5 O18 1.722(4)
Mo5 O10 1.917(3)
Mo5 O16 1.930(3)
Mo5 O17 2.311(3)
Mo5 O8 2.368(3)
Mo6 O1 1.710(4)
Mo6 O13 1.717(4)
Mo6 O10 1.920(3)
Mo6 O21 1.930(3)
Mo6 O19 2.302(3)
Mo6 O8 2.376(3)
N1 C7 1.308(8)
N1 C3 1.337(8)
N2 C19 1.516(7)
N2 C22 1.519(7)
N2 C23 1.526(7)
N2 C20 1.528(7)
N3 C32 1.510(7)
N3 C36 1.515(7)
N3 C35 1.516(7)
N3 C37 1.540(6)
N4 C50 1.505(6)
N4 C51 1.519(6)
N4 C48 1.526(7)
N4 C45 1.533(7)
N5 C41 1.512(8)
N5 C59 1.518(7)
N5 C39 1.522(7)
N5 C63 1.523(7)
O8 C6 1.424(5)
O9 C4 1.434(6)
O24 C9 1.437(6)
C1 C8 1.402(7)
C1 C7 1.407(8)
C2 C8 1.525(7)
C2 C6 1.533(7)
C2 C9 1.537(7)
C2 C4 1.553(7)
C3 C5 1.370(8)
C5 C8 1.395(8)
C10 C15 1.536(10)
C11 C13 1.523(10)
C12 C66 1.451(11)
C12 C20 1.520(9)
C13 C17 1.514(9)
C14 C21 1.515(8)
C14 C16 1.550(9)
C15 C18 1.514(9)
C17 C22 1.509(8)
C18 C19 1.507(8)
C21 C23 1.493(8)
C24 C26 1.509(10)
C25 C27 1.520(12)
C26 C30 1.519(8)
C27 C34 1.523(9)
C28 C32 1.515(8)
C28 C29 1.526(10)
C29 C64 1.526(10)
C30 C37 1.514(8)
C31 C33 1.513(8)
C33 C38 1.542(8)
C34 C36 1.516(9)
C35 C38 1.520(7)
C39 C52 1.518(9)
C40 C70 1.499(9)
C40 C46 1.541(8)
C41 C62 1.507(8)
C42 C67 1.506(10)
C42 C44 1.530(8)
C43 C45 1.512(8)
C43 C68 1.540(9)
C44 C48 1.519(8)
C46 C50 1.513(8)
C47 C71 1.513(9)
C47 C49 1.522(7)
C49 C51 1.515(7)
C52 C56 1.494(9)
C53 C57 1.503(9)
C53 C63 1.518(8)
C54 C57 1.521(9)
C55 C60 1.512(9)
C56 C72 1.519(10)
C58 C73 1.507(9)
C58 C61 1.533(9)
C59 C61 1.512(8)
C60 C62 1.561(8)
C65 C66 1.284(17)
C68 C69 1.499(11)
